data_4121505
loop_
_publ_author_name
'Morisaki, Yasuhiro'
'Gon, Masayuki'
'Sasamori, Takahiro'
'Tokitoh, Norihiro'
'Chujo, Yoshiki'

_publ_section_title
;
 Planar chiral tetrasubstituted [2.2]paracyclophane: optical resolution
 and functionalization.
;
_journal_issue 9
_journal_name_full 'Journal of the American Chemical Society'
_journal_page_first 3350
_journal_page_last 3353
_journal_paper_doi 10.1021/ja412197j
_journal_volume 136
_journal_year 2014
_chemical_absolute_configuration rm
_chemical_formula_moiety 'C26 H25 Br3 O4'
_chemical_formula_sum 'C26 H25 Br3 O4'
_chemical_formula_weight 641.19
_space_group_IT_number 4
_symmetry_cell_setting monoclinic
_symmetry_space_group_name_Hall 'P 2yb'
_symmetry_space_group_name_H-M 'P 1 21 1'
_atom_sites_solution_hydrogens geom
_atom_sites_solution_primary direct
_atom_sites_solution_secondary difmap
_audit_creation_method SHELXL-97
_cell_angle_alpha 90.00
_cell_angle_beta 91.865(7)
_cell_angle_gamma 90.00
_cell_formula_units_Z 2
_cell_length_a 9.4299(5)
_cell_length_b 10.1574(5)
_cell_length_c 12.4173(6)
_cell_measurement_reflns_used 10772
_cell_measurement_temperature 98(2)
_cell_measurement_theta_max 54.89
_cell_measurement_theta_min 6.57
_cell_volume 1188.74(10)
_computing_cell_refinement PROCESS-AUTO
_computing_data_collection PROCESS-AUTO
_computing_data_reduction 'Yadokari-XG (Wakita, 2000)'
_computing_molecular_graphics 'Yadokari-XG (Wakita, 2000)'
_computing_publication_material 'Yadokari-XG (Wakita, 2000)'
_computing_structure_refinement 'SHELXL-97 (Sheldrick, 1997)'
_computing_structure_solution 'SHELXS-97 (Sheldrick, 1990)'
_diffrn_ambient_temperature 98(2)
_diffrn_measured_fraction_theta_full 0.998
_diffrn_measured_fraction_theta_max 0.998
_diffrn_radiation_monochromator graphite
_diffrn_radiation_source 'fine-focus sealed tube'
_diffrn_radiation_type MoKa
_diffrn_radiation_wavelength 0.71075
_diffrn_reflns_av_R_equivalents 0.0352
_diffrn_reflns_av_sigmaI/netI 0.0541
_diffrn_reflns_limit_h_max 12
_diffrn_reflns_limit_h_min -12
_diffrn_reflns_limit_k_max 12
_diffrn_reflns_limit_k_min -13
_diffrn_reflns_limit_l_max 15
_diffrn_reflns_limit_l_min -15
_diffrn_reflns_number 11009
_diffrn_reflns_theta_full 27.25
_diffrn_reflns_theta_max 27.25
_diffrn_reflns_theta_min 3.28
_exptl_absorpt_coefficient_mu 5.122
_exptl_absorpt_correction_T_max 0.1491
_exptl_absorpt_correction_T_min 0.1052
_exptl_absorpt_correction_type multi-scan
_exptl_absorpt_process_details
;
    Higashi, T. (1995). Program for Absorption Correction.
    Rigaku Corporation, Tokyo, Japan.
;
_exptl_crystal_colour colorless
_exptl_crystal_density_diffrn 1.791
_exptl_crystal_density_method 'not measured'
_exptl_crystal_description block
_exptl_crystal_F_000 636
_exptl_crystal_size_max 0.80
_exptl_crystal_size_mid 0.60
_exptl_crystal_size_min 0.60
_refine_diff_density_max 0.668
_refine_diff_density_min -0.440
_refine_diff_density_rms 0.097
_refine_ls_abs_structure_details 'Flack H D (1983), Acta Cryst. A39, 876-881'
_refine_ls_abs_structure_Flack 0.006(9)
_refine_ls_extinction_method none
_refine_ls_goodness_of_fit_ref 1.089
_refine_ls_hydrogen_treatment mixed
_refine_ls_matrix_type full
_refine_ls_number_parameters 343
_refine_ls_number_reflns 5218
_refine_ls_number_restraints 1
_refine_ls_restrained_S_all 1.089
_refine_ls_R_factor_all 0.0328
_refine_ls_R_factor_gt 0.0275
_refine_ls_shift/su_max 0.000
_refine_ls_shift/su_mean 0.000
_refine_ls_structure_factor_coef Fsqd
_refine_ls_weighting_details 'calc w=1/[\s^2^(Fo^2^)+(0.0000P)^2^+1.0347P] where P=(Fo^2^+2Fc^2^)/3'
_refine_ls_weighting_scheme calc
_refine_ls_wR_factor_gt 0.0539
_refine_ls_wR_factor_ref 0.0670
_reflns_number_gt 4792
_reflns_number_total 5218
_reflns_threshold_expression >2sigma(I)
_cod_data_source_file ja412197j_si_003.cif
_cod_data_source_block sps
_cod_original_sg_symbol_Hall 'p 2yb'
_cod_original_sg_symbol_H-M 'p 21'
_cod_database_code 4121505

loop_
_symmetry_equiv_pos_as_xyz
'x, y, z'
'-x, y+1/2, -z'

loop_
_atom_site_label
_atom_site_type_symbol
_atom_site_fract_x
_atom_site_fract_y
_atom_site_fract_z
_atom_site_U_iso_or_equiv
_atom_site_adp_type
_atom_site_occupancy
_atom_site_symmetry_multiplicity
_atom_site_calc_flag
_atom_site_refinement_flags
Br1 Br 0.22187(4) 0.28788(4) 0.06541(3) 0.02685(10) Uani 1 1 d .
C1 C 0.0872(4) 0.1660(4) 0.1173(3) 0.0204(8) Uani 1 1 d .
C2 C -0.1416(4) 0.0714(4) 0.1157(3) 0.0223(9) Uani 1 1 d .
H29 H -0.2301 0.0538 0.0798 0.027 Uiso 1 1 calc R
C3 C 0.0243(4) 0.0198(4) 0.2636(3) 0.0201(8) Uani 1 1 d .
C4 C -0.1045(4) 0.0017(3) 0.2083(3) 0.0205(9) Uani 1 1 d .
C5 C 0.1256(4) 0.0950(4) 0.2083(3) 0.0196(8) Uani 1 1 d .
H30 H 0.2215 0.0964 0.2344 0.024 Uiso 1 1 calc R
O3 O -0.4100(3) -0.1463(3) 0.3842(2) 0.0214(6) Uani 1 1 d .
C6 C -0.2523(4) 0.2953(4) 0.2488(3) 0.0199(8) Uani 1 1 d .
O1 O -0.2172(3) -0.0601(2) 0.2589(2) 0.0235(6) Uani 1 1 d .
O4 O -0.6241(3) -0.1059(3) 0.4530(3) 0.0310(7) Uani 1 1 d .
C17 C -0.2225(4) -0.1943(4) 0.2598(3) 0.0200(8) Uani 1 1 d .
O2 O -0.1338(3) -0.2636(3) 0.2249(3) 0.0285(7) Uani 1 1 d .
C7 C -0.1504(4) 0.3710(4) 0.1985(3) 0.0214(9) Uani 1 1 d .
C21 C -0.5532(4) -0.1682(4) 0.3919(3) 0.0202(8) Uani 1 1 d .
C8 C -0.2222(4) 0.2240(4) 0.3418(3) 0.0227(9) Uani 1 1 d .
C9 C -0.1143(4) 0.2782(5) 0.0079(3) 0.0288(9) Uani 1 1 d .
H36 H -0.2011 0.2468 -0.0311 0.035 Uiso 1 1 calc R
H37 H -0.0455 0.3051 -0.0465 0.035 Uiso 1 1 calc R
C10 C -0.0845(4) 0.2197(4) 0.3863(3) 0.0199(8) Uani 1 1 d .
C22 C -0.7498(5) -0.2922(5) 0.2893(4) 0.0245(9) Uani 1 1 d .
C11 C 0.0432(4) -0.0019(4) 0.3826(3) 0.0260(9) Uani 1 1 d .
H32 H 0.1456 0.0021 0.4025 0.031 Uiso 1 1 calc R
H33 H 0.0089 -0.0911 0.4003 0.031 Uiso 1 1 calc R
C12 C -0.0233(4) 0.3914(4) 0.2575(3) 0.0208(9) Uani 1 1 d .
H31 H 0.0419 0.4566 0.2354 0.025 Uiso 1 1 calc R
C19 C -0.3606(4) -0.2384(4) 0.3050(3) 0.0200(8) Uani 1 1 d .
C20 C -0.4898(4) -0.2469(4) 0.2235(3) 0.0189(8) Uani 1 1 d .
C23 C -0.5915(4) -0.2792(3) 0.3161(3) 0.0177(8) Uani 1 1 d .
C13 C 0.0074(4) 0.3155(4) 0.3490(3) 0.0202(8) Uani 1 1 d .
C14 C -0.0521(4) 0.1669(4) 0.0739(3) 0.0200(8) Uani 1 1 d .
C24 C -0.3599(5) -0.3745(4) 0.3597(4) 0.0228(9) Uani 1 1 d .
C15 C -0.0383(5) 0.1024(4) 0.4519(3) 0.0254(9) Uani 1 1 d .
H38 H -0.1226 0.0601 0.4824 0.031 Uiso 1 1 calc R
H39 H 0.0245 0.1319 0.5127 0.031 Uiso 1 1 calc R
C16 C -0.1527(5) 0.4019(5) 0.0788(4) 0.0299(10) Uani 1 1 d .
H34 H -0.0841 0.4734 0.0654 0.036 Uiso 1 1 calc R
H35 H -0.2483 0.4339 0.0564 0.036 Uiso 1 1 calc R
C25 C -0.5195(4) -0.4018(4) 0.3717(4) 0.0243(9) Uani 1 1 d .
C26 C -0.4786(5) -0.3548(4) 0.1395(3) 0.0229(9) Uani 1 1 d .
H40 H -0.5626 -0.3527 0.0909 0.034 Uiso 1 1 calc R
H41 H -0.4726 -0.4407 0.1754 0.034 Uiso 1 1 calc R
H42 H -0.3933 -0.3408 0.0979 0.034 Uiso 1 1 calc R
C27 C -0.5224(5) -0.1180(4) 0.1667(4) 0.0221(9) Uani 1 1 d .
Br2 Br -0.43563(4) 0.27138(4) 0.18178(4) 0.02755(11) Uani 1 1 d .
Br3 Br 0.19546(4) 0.32699(4) 0.40896(3) 0.02601(10) Uani 1 1 d .
H1 H -0.291(5) 0.171(4) 0.369(3) 0.024(11) Uiso 1 1 d .
H16 H -0.613(5) -0.111(4) 0.137(4) 0.022(12) Uiso 1 1 d .
H17 H -0.453(4) -0.097(4) 0.108(3) 0.009(10) Uiso 1 1 d .
H22 H -0.554(4) -0.487(4) 0.328(3) 0.009(10) Uiso 1 1 d .
H23 H -0.310(4) -0.447(4) 0.318(3) 0.022(11) Uiso 1 1 d .
H24 H -0.544(4) -0.411(4) 0.445(4) 0.023(11) Uiso 1 1 d .
H13 H -0.786(4) -0.208(5) 0.252(3) 0.032(12) Uiso 1 1 d .
H18 H -0.518(4) -0.046(4) 0.211(3) 0.012(10) Uiso 1 1 d .
H14 H -0.763(5) -0.363(4) 0.242(4) 0.030(13) Uiso 1 1 d .
H25 H -0.314(5) -0.373(5) 0.427(4) 0.044(15) Uiso 1 1 d .
H15 H -0.797(5) -0.316(4) 0.353(4) 0.030(13) Uiso 1 1 d .

loop_
_atom_site_aniso_label
_atom_site_aniso_U_11
_atom_site_aniso_U_22
_atom_site_aniso_U_33
_atom_site_aniso_U_23
_atom_site_aniso_U_13
_atom_site_aniso_U_12
Br1 0.01803(18) 0.0359(2) 0.0268(2) 0.00709(19) 0.00467(15) -0.00324(18)
C1 0.0137(19) 0.026(2) 0.021(2) -0.0017(16) 0.0026(16) -0.0019(16)
C2 0.0135(18) 0.032(2) 0.021(2) -0.0105(16) -0.0016(17) 0.0021(17)
C3 0.016(2) 0.022(2) 0.023(2) -0.0033(16) 0.0029(16) 0.0053(16)
C4 0.021(2) 0.0085(17) 0.032(3) -0.0097(15) 0.0054(18) 0.0005(15)
C5 0.0150(19) 0.022(2) 0.022(2) -0.0100(16) -0.0004(16) 0.0030(16)
O3 0.0160(13) 0.0256(16) 0.0225(16) -0.0052(11) -0.0004(11) 0.0026(11)
C6 0.0173(17) 0.0123(19) 0.030(2) -0.0129(16) -0.0014(15) 0.0042(15)
O1 0.0195(15) 0.0120(13) 0.0395(19) 0.0032(11) 0.0079(13) -0.0011(11)
O4 0.0204(16) 0.0419(18) 0.0308(19) -0.0116(14) 0.0048(13) 0.0060(13)
C17 0.0191(18) 0.017(2) 0.0229(19) -0.0041(14) -0.0073(15) -0.0003(15)
O2 0.0273(16) 0.0109(13) 0.048(2) -0.0031(12) 0.0110(14) 0.0026(12)
C7 0.019(2) 0.024(2) 0.022(2) -0.0003(16) -0.0001(17) 0.0008(16)
C21 0.0213(19) 0.0145(17) 0.025(2) 0.0107(16) -0.0017(16) -0.0028(16)
C8 0.020(2) 0.024(2) 0.025(2) -0.0029(17) 0.0083(18) -0.0013(17)
C9 0.0189(19) 0.045(2) 0.022(2) 0.004(2) -0.0050(16) -0.002(2)
C10 0.023(2) 0.0182(18) 0.019(2) -0.0026(16) 0.0049(17) 0.0008(16)
C22 0.020(2) 0.028(2) 0.026(2) 0.0021(19) 0.0022(19) -0.0023(18)
C11 0.019(2) 0.035(2) 0.024(2) 0.0078(18) 0.0031(18) 0.0055(18)
C12 0.022(2) 0.0109(17) 0.030(2) -0.0057(16) 0.0023(17) -0.0004(15)
C19 0.0166(17) 0.0194(19) 0.024(2) -0.0032(16) 0.0007(15) 0.0024(16)
C20 0.0153(18) 0.020(2) 0.021(2) -0.0003(15) 0.0012(15) -0.0035(15)
C23 0.0186(19) 0.0119(16) 0.023(2) 0.0031(15) 0.0009(16) -0.0019(15)
C13 0.0181(18) 0.026(2) 0.0164(19) -0.0094(17) -0.0011(15) 0.0011(17)
C14 0.020(2) 0.022(2) 0.018(2) -0.0028(16) 0.0002(16) 0.0008(16)
C24 0.020(2) 0.024(2) 0.025(2) 0.0044(17) -0.0018(18) -0.0001(17)
C15 0.023(2) 0.030(2) 0.023(2) 0.0008(17) 0.0027(18) -0.0007(18)
C16 0.021(2) 0.043(3) 0.026(3) 0.006(2) -0.0018(19) -0.0010(19)
C25 0.020(2) 0.029(2) 0.023(2) 0.0052(18) 0.0019(18) -0.0026(17)
C26 0.031(2) 0.0101(18) 0.027(2) -0.0022(15) -0.0003(19) -0.0038(16)
C27 0.018(2) 0.023(2) 0.025(2) -0.0017(17) -0.0005(18) -0.0041(17)
Br2 0.01731(18) 0.0211(2) 0.0439(3) 0.00131(19) -0.00367(17) 0.00063(17)
Br3 0.0230(2) 0.0280(2) 0.0267(2) -0.00561(17) -0.00558(16) -0.00144(17)

loop_
_atom_type_symbol
_atom_type_description
_atom_type_scat_dispersion_real
_atom_type_scat_dispersion_imag
_atom_type_scat_source
C C 0.0033 0.0016 'International Tables Vol C Tables 4.2.6.8 and 6.1.1.4'
H H 0.0000 0.0000 'International Tables Vol C Tables 4.2.6.8 and 6.1.1.4'
O O 0.0106 0.0060 'International Tables Vol C Tables 4.2.6.8 and 6.1.1.4'
Br Br -0.2901 2.4595 'International Tables Vol C Tables 4.2.6.8 and 6.1.1.4'

loop_
_geom_angle_atom_site_label_1
_geom_angle_atom_site_label_2
_geom_angle_atom_site_label_3
_geom_angle
C5 C1 C14 122.4(4)
C5 C1 Br1 117.2(3)
C14 C1 Br1 119.6(3)
C4 C2 C14 121.6(4)
C4 C3 C5 115.2(4)
C4 C3 C11 122.8(4)
C5 C3 C11 119.7(3)
C2 C4 C3 122.4(4)
C2 C4 O1 115.2(3)
C3 C4 O1 120.1(4)
C1 C5 C3 121.0(4)
C21 O3 C19 106.4(3)
C8 C6 C7 122.5(3)
C8 C6 Br2 117.0(3)
C7 C6 Br2 120.2(3)
C17 O1 C4 118.7(3)
O2 C17 O1 124.3(4)
O2 C17 C19 126.1(4)
O1 C17 C19 109.4(3)
C6 C7 C12 116.0(4)
C6 C7 C16 124.3(4)
C12 C7 C16 117.8(4)
O4 C21 O3 121.6(4)
O4 C21 C23 131.3(4)
O3 C21 C23 107.1(3)
C6 C8 C10 120.6(4)
C14 C9 C16 112.7(3)
C13 C10 C8 115.4(4)
C13 C10 C15 124.2(4)
C8 C10 C15 119.3(4)
C3 C11 C15 113.2(3)
C13 C12 C7 119.7(4)
O3 C19 C17 111.3(3)
O3 C19 C24 106.1(3)
C17 C19 C24 116.1(3)
O3 C19 C20 102.4(3)
C17 C19 C20 116.2(3)
C24 C19 C20 103.2(3)
C27 C20 C26 108.8(3)
C27 C20 C23 113.9(3)
C26 C20 C23 114.5(3)
C27 C20 C19 113.3(3)
C26 C20 C19 114.5(3)
C23 C20 C19 91.1(3)
C21 C23 C22 114.5(3)
C21 C23 C20 99.4(3)
C22 C23 C20 118.6(3)
C21 C23 C25 103.2(3)
C22 C23 C25 115.7(3)
C20 C23 C25 102.9(3)
C10 C13 C12 122.8(3)
C10 C13 Br3 119.7(3)
C12 C13 Br3 116.7(3)
C2 C14 C1 115.0(4)
C2 C14 C9 119.6(4)
C1 C14 C9 123.9(4)
C19 C24 C25 102.3(3)
C10 C15 C11 112.0(3)
C7 C16 C9 112.6(4)
C24 C25 C23 103.0(3)

loop_
_geom_bond_atom_site_label_1
_geom_bond_atom_site_label_2
_geom_bond_distance
Br1 C1 1.901(4)
C1 C5 1.380(6)
C1 C14 1.403(5)
C2 C4 1.386(6)
C2 C14 1.397(6)
C3 C4 1.387(5)
C3 C5 1.417(5)
C3 C11 1.499(6)
C4 O1 1.402(5)
O3 C21 1.375(4)
O3 C19 1.445(4)
C6 C8 1.385(6)
C6 C7 1.394(5)
C6 Br2 1.910(4)
O1 C17 1.364(5)
O4 C21 1.206(5)
C17 O2 1.186(4)
C17 C19 1.504(5)
C7 C12 1.400(6)
C7 C16 1.519(6)
C21 C23 1.505(5)
C8 C10 1.396(6)
C9 C14 1.504(6)
C9 C16 1.583(6)
C10 C13 1.391(5)
C10 C15 1.501(6)
C22 C23 1.525(5)
C11 C15 1.580(6)
C12 C13 1.396(6)
C19 C24 1.541(5)
C19 C20 1.561(5)
C20 C27 1.514(5)
C20 C26 1.519(5)
C20 C23 1.556(5)
C23 C25 1.567(6)
C13 Br3 1.904(4)
C24 C25 1.541(6)

loop_
_cod_changelog_entry_id
_cod_changelog_entry_author
_cod_changelog_entry_date
_cod_changelog_entry_text
1 'Vaitkus, Antanas' 2022-05-08T23:57:00+03:00
;
 Replaced the '&#x009D;' sequence with a backslash symbol ('\')
 in the value of the '_refine_ls_weighting_details' data item.
;
